data_1536829
loop_
_publ_author_name
'Koenigstein, K.'
'Jansen, M.'

_publ_section_title
;
 Ein einfacher Weg zu Silicium in oktaedrischer Sauerstoffkoordination
;
_journal_name_full 'Chemische Berichte'
_journal_page_first 1213
_journal_page_last 1218
_journal_volume 127
_journal_year 1994
_chemical_formula_sum 'Ba H2 O14 P4 Si'
_chemical_name_systematic 'Ba H2 Si (P2 O7)2'
_space_group_IT_number 2
_symmetry_space_group_name_Hall '-P 1'
_symmetry_space_group_name_H-M 'P -1'
_cell_angle_alpha 75.34
_cell_angle_beta 85.62
_cell_angle_gamma 75.76
_cell_formula_units_Z 1
_cell_length_a 4.61
_cell_length_b 6.595
_cell_length_c 8.975
_cell_volume 255.843
_citation_journal_id_ASTM CHBEAM
_cod_data_source_file Koenigstein_CHBEAM_1994_1310.cif
_cod_data_source_block H2Ba1O14P4Si1
_cod_original_formula_sum 'H2 Ba1 O14 P4 Si1'
_cod_database_code 1536829

loop_
_symmetry_equiv_pos_as_xyz
x,y,z
-x,-y,-z

loop_
_atom_site_label
_atom_site_type_symbol
_atom_site_fract_x
_atom_site_fract_y
_atom_site_fract_z
_atom_site_occupancy
_atom_site_U_iso_or_equiv
H1 H+1 0.467 0.462 0.164 1 0.0
O7 O-2 0.6801 0.3874 0.164 1 0.0
O2 O-2 0.85 0.9236 0.3526 1 0.0
Si1 Si+4 0 0 0.5 1 0.0
O4 O-2 0.7107 0.5737 0.3726 1 0.0
O6 O-2 0.8885 0.439 0.8358 1 0.0
Ba1 Ba+2 0 0 0 1 0.0
P1 P+5 0.586 0.8298 0.3349 1 0.0
O3 O-2 0.6459 0.1478 0.5382 1 0.0
O1 O-2 0.4862 0.9082 0.1715 1 0.0
P2 P+5 0.9037 0.4372 0.2614 1 0.0
O5 O-2 0.9271 0.7722 0.637 1 0.0
